data_4502120
loop_
_publ_author_name
'Adarsh, N. N.'
'Sahoo, Pathik'
'Dastidar, Parthasarathi'

_publ_section_title
;
 Is a Crystal Engineering Approach Useful in Designing Metallogels? A Case
 Study
;
_journal_issue 11
_journal_name_full 'Crystal Growth &amp; Design'
_journal_page_first 4976
_journal_paper_doi 10.1021/cg101078f
_journal_volume 10
_journal_year 2010
_chemical_formula_sum 'C20 H20 Cu N4 O9'
_chemical_formula_weight 523.94
_chemical_name_systematic
; 
 ? 
;
_space_group_IT_number 15
_symmetry_cell_setting monoclinic
_symmetry_space_group_name_Hall '-C 2yc'
_symmetry_space_group_name_H-M 'C 1 2/c 1'
_atom_sites_solution_hydrogens geom
_atom_sites_solution_primary direct
_atom_sites_solution_secondary difmap
_audit_creation_method SHELXL-97
_cell_angle_alpha 90.00
_cell_angle_beta 109.55(3)
_cell_angle_gamma 90.00
_cell_formula_units_Z 4
_cell_length_a 9.282(12)
_cell_length_b 26.13(3)
_cell_length_c 9.799(12)
_cell_measurement_temperature 298(2)
_cell_volume 2240(5)
_computing_cell_refinement 'Bruker Apex II'
_computing_data_collection 'Bruker Apex II'
_computing_data_reduction SAINT
_computing_molecular_graphics 'Mercury 2.3'
_computing_publication_material Shelxl-97
_computing_structure_refinement 'SHELXL-97 (Sheldrick, 1997)'
_computing_structure_solution 'SHELXS-97 (Sheldrick, 1990)'
_diffrn_ambient_temperature 298(2)
_diffrn_detector_area_resol_mean 3
_diffrn_measured_fraction_theta_full 1.000
_diffrn_measured_fraction_theta_max 1.000
_diffrn_measurement_device_type 'Bruker Apex II'
_diffrn_measurement_method 'Omega scan'
_diffrn_radiation_monochromator graphite
_diffrn_radiation_source 'fine-focus sealed tube'
_diffrn_radiation_type MoK\a
_diffrn_radiation_wavelength 0.71073
_diffrn_reflns_av_R_equivalents 0.0648
_diffrn_reflns_av_sigmaI/netI 0.0441
_diffrn_reflns_limit_h_max 9
_diffrn_reflns_limit_h_min -9
_diffrn_reflns_limit_k_max 26
_diffrn_reflns_limit_k_min -26
_diffrn_reflns_limit_l_max 9
_diffrn_reflns_limit_l_min -9
_diffrn_reflns_number 7051
_diffrn_reflns_theta_full 20.95
_diffrn_reflns_theta_max 20.95
_diffrn_reflns_theta_min 1.56
_exptl_absorpt_coefficient_mu 1.035
_exptl_absorpt_correction_T_max 0.9218
_exptl_absorpt_correction_T_min 0.7604
_exptl_absorpt_correction_type multi-scan
_exptl_absorpt_process_details sadabs
_exptl_crystal_colour 'pale blue'
_exptl_crystal_density_diffrn 1.554
_exptl_crystal_density_method 'not measured'
_exptl_crystal_description plate
_exptl_crystal_F_000 1076
_exptl_crystal_size_max 0.28
_exptl_crystal_size_mid 0.16
_exptl_crystal_size_min 0.08
_refine_diff_density_max 0.607
_refine_diff_density_min -0.435
_refine_diff_density_rms 0.071
_refine_ls_extinction_method none
_refine_ls_goodness_of_fit_ref 1.132
_refine_ls_hydrogen_treatment constr
_refine_ls_matrix_type full
_refine_ls_number_parameters 157
_refine_ls_number_reflns 1198
_refine_ls_number_restraints 0
_refine_ls_restrained_S_all 1.132
_refine_ls_R_factor_all 0.0683
_refine_ls_R_factor_gt 0.0517
_refine_ls_shift/su_max 0.000
_refine_ls_shift/su_mean 0.000
_refine_ls_structure_factor_coef Fsqd
_refine_ls_weighting_details 'calc w=1/[\s^2^(Fo^2^)+(0.0664P)^2^+8.5968P] where P=(Fo^2^+2Fc^2^)/3'
_refine_ls_weighting_scheme calc
_refine_ls_wR_factor_gt 0.1379
_refine_ls_wR_factor_ref 0.1456
_reflns_number_gt 897
_reflns_number_total 1198
_reflns_threshold_expression >2sigma(I)
_cod_data_source_file cg101078f_si_002.cif
_cod_data_source_block 1b
_cod_original_sg_symbol_H-M C2/c
_cod_database_code 4502120

loop_
_symmetry_equiv_pos_as_xyz
'x, y, z'
'-x, y, -z+1/2'
'x+1/2, y+1/2, z'
'-x+1/2, y+1/2, -z+1/2'
'-x, -y, -z'
'x, -y, z-1/2'
'-x+1/2, -y+1/2, -z'
'x+1/2, -y+1/2, z-1/2'

loop_
_atom_site_label
_atom_site_type_symbol
_atom_site_fract_x
_atom_site_fract_y
_atom_site_fract_z
_atom_site_U_iso_or_equiv
_atom_site_adp_type
_atom_site_occupancy
_atom_site_symmetry_multiplicity
_atom_site_calc_flag
_atom_site_refinement_flags
Cu1 Cu 0.2500 0.2500 1.0000 0.0392(5) Uani 1 2 d S
N1 N 0.1836(7) 0.1755(2) 0.9884(6) 0.0462(15) Uani 1 1 d .
C2 C 0.0738(9) 0.1602(3) 1.0417(9) 0.063(2) Uani 1 1 d .
H2 H 0.0313 0.1838 1.0884 0.075 Uiso 1 1 calc R
C3 C 0.0234(10) 0.1099(3) 1.0281(11) 0.080(3) Uani 1 1 d .
H3 H -0.0545 0.1006 1.0630 0.097 Uiso 1 1 calc R
C4 C 0.0860(11) 0.0739(3) 0.9644(11) 0.085(3) Uani 1 1 d .
H4 H 0.0511 0.0402 0.9548 0.102 Uiso 1 1 calc R
C5 C 0.2033(9) 0.0885(3) 0.9139(9) 0.063(2) Uani 1 1 d .
C6 C 0.2467(8) 0.1397(3) 0.9259(8) 0.0498(19) Uani 1 1 d .
H6 H 0.3227 0.1498 0.8894 0.060 Uiso 1 1 calc R
N7 N 0.2841(8) 0.0547(2) 0.8528(8) 0.076(2) Uani 1 1 d .
H7 H 0.3381 0.0688 0.8069 0.091 Uiso 1 1 calc R
C8 C 0.2870(16) 0.0025(3) 0.8576(16) 0.141(6) Uani 1 1 d .
O9 O 0.2028(16) -0.0215(3) 0.9080(18) 0.294(10) Uani 1 1 d .
C10 C 0.3963(14) -0.0239(3) 0.7997(13) 0.116(4) Uani 1 1 d .
C11 C 0.4000(11) -0.0773(3) 0.8033(10) 0.083(3) Uani 1 1 d .
H11 H 0.3361 -0.0956 0.8411 0.100 Uiso 1 1 calc R
C12 C 0.5000 -0.1024(4) 0.7500 0.085(4) Uani 1 2 d S
H12 H 0.5000 -0.1380 0.7500 0.102 Uiso 1 2 calc SR
C13 C 0.5000 0.0015(5) 0.7500 0.177(11) Uani 1 2 d S
H13 H 0.5000 0.0371 0.7500 0.213 Uiso 1 2 calc SR
O14 O 0.1958(5) 0.25321(16) 0.7769(5) 0.0473(12) Uani 1 1 d .
O15 O -0.0012(5) 0.26964(17) 0.9272(5) 0.0496(13) Uani 1 1 d .
C16 C 0.0561(8) 0.2613(2) 0.7060(8) 0.0359(16) Uani 1 1 d .
O17 O 0.8158(9) 0.3081(3) 0.0795(10) 0.131(3) Uani 1 1 d .
O18 O 0.5000 0.1204(4) 0.7500 0.151(5) Uani 1 2 d S

loop_
_atom_site_aniso_label
_atom_site_aniso_U_11
_atom_site_aniso_U_22
_atom_site_aniso_U_33
_atom_site_aniso_U_23
_atom_site_aniso_U_13
_atom_site_aniso_U_12
Cu1 0.0372(7) 0.0378(8) 0.0425(8) 0.0025(6) 0.0133(5) -0.0025(6)
N1 0.043(3) 0.044(4) 0.052(4) 0.003(3) 0.016(3) -0.008(3)
C2 0.059(5) 0.056(5) 0.080(6) 0.006(4) 0.032(5) -0.006(4)
C3 0.078(6) 0.060(6) 0.123(8) 0.008(5) 0.060(6) -0.020(5)
C4 0.096(7) 0.048(5) 0.129(9) -0.005(5) 0.061(7) -0.029(5)
C5 0.074(6) 0.040(5) 0.083(6) -0.004(4) 0.038(5) -0.017(4)
C6 0.053(5) 0.039(5) 0.058(5) 0.000(4) 0.020(4) -0.010(4)
N7 0.099(6) 0.041(4) 0.104(6) -0.009(4) 0.057(5) -0.019(4)
C8 0.201(13) 0.037(6) 0.255(17) -0.023(7) 0.168(13) -0.039(7)
O9 0.436(19) 0.047(5) 0.61(3) -0.062(8) 0.46(2) -0.075(7)
C10 0.180(12) 0.029(5) 0.186(12) -0.012(6) 0.125(10) -0.017(6)
C11 0.120(8) 0.039(6) 0.093(7) -0.003(5) 0.037(6) -0.016(5)
C12 0.129(12) 0.025(7) 0.088(10) 0.000 0.020(9) 0.000
C13 0.27(2) 0.018(7) 0.35(3) 0.000 0.24(2) 0.000
O14 0.036(3) 0.054(3) 0.053(3) 0.005(2) 0.016(2) -0.001(2)
O15 0.055(3) 0.053(3) 0.042(3) -0.002(2) 0.017(3) -0.005(2)
C16 0.036(5) 0.025(4) 0.046(5) -0.005(3) 0.012(4) -0.004(3)
O17 0.144(6) 0.110(6) 0.182(8) -0.039(5) 0.113(6) -0.027(5)
O18 0.199(12) 0.093(7) 0.240(14) 0.000 0.177(12) 0.000

loop_
_atom_type_symbol
_atom_type_description
_atom_type_scat_dispersion_real
_atom_type_scat_dispersion_imag
_atom_type_scat_source
C C 0.0033 0.0016 'International Tables Vol C Tables 4.2.6.8 and 6.1.1.4'
H H 0.0000 0.0000 'International Tables Vol C Tables 4.2.6.8 and 6.1.1.4'
N N 0.0061 0.0033 'International Tables Vol C Tables 4.2.6.8 and 6.1.1.4'
O O 0.0106 0.0060 'International Tables Vol C Tables 4.2.6.8 and 6.1.1.4'
Cu Cu 0.3201 1.2651 'International Tables Vol C Tables 4.2.6.8 and 6.1.1.4'

loop_
_geom_angle_atom_site_label_1
_geom_angle_atom_site_label_2
_geom_angle_atom_site_label_3
_geom_angle
_geom_angle_site_symmetry_1
_geom_angle_site_symmetry_3
N1 Cu1 N1 179.999(1) 7_557 .
N1 Cu1 O14 91.03(19) 7_557 7_557
N1 Cu1 O14 89.0(2) . 7_557
N1 Cu1 O14 88.97(19) 7_557 .
N1 Cu1 O14 91.0(2) . .
O14 Cu1 O14 179.999(1) 7_557 .
N1 Cu1 O15 86.4(2) 7_557 7_557
N1 Cu1 O15 93.6(2) . 7_557
O14 Cu1 O15 78.31(17) 7_557 7_557
O14 Cu1 O15 101.68(17) . 7_557
N1 Cu1 O15 93.6(2) 7_557 .
N1 Cu1 O15 86.4(2) . .
O14 Cu1 O15 101.68(17) 7_557 .
O14 Cu1 O15 78.32(17) . .
O15 Cu1 O15 180.0 7_557 .
C2 N1 C6 117.7(6) . .
C2 N1 Cu1 121.1(5) . .
C6 N1 Cu1 121.2(5) . .
N1 C2 C3 121.1(7) . .
N1 C2 H2 119.4 . .
C3 C2 H2 119.4 . .
C4 C3 C2 121.2(8) . .
C4 C3 H3 119.4 . .
C2 C3 H3 119.4 . .
C3 C4 C5 118.5(7) . .
C3 C4 H4 120.8 . .
C5 C4 H4 120.8 . .
C6 C5 C4 118.2(8) . .
C6 C5 N7 117.2(7) . .
C4 C5 N7 124.6(7) . .
N1 C6 C5 123.2(7) . .
N1 C6 H6 118.4 . .
C5 C6 H6 118.4 . .
C8 N7 C5 128.0(8) . .
C8 N7 H7 116.0 . .
C5 N7 H7 116.0 . .
O9 C8 N7 121.1(10) . .
O9 C8 C10 121.6(9) . .
N7 C8 C10 117.2(9) . .
C13 C10 C11 118.2(10) . .
C13 C10 C8 123.8(8) . .
C11 C10 C8 117.9(9) . .
C12 C11 C10 118.8(10) . .
C12 C11 H11 120.6 . .
C10 C11 H11 120.6 . .
C11 C12 C11 123.1(11) . 2_656
C11 C12 H12 118.5 . .
C11 C12 H12 118.5 2_656 .
C10 C13 C10 122.8(12) 2_656 .
C10 C13 H13 118.6 2_656 .
C10 C13 H13 118.6 . .
C16 O14 Cu1 115.3(4) . .
C16 O15 Cu1 107.9(4) 2_556 .
O15 C16 O14 125.8(6) 2_556 .
O15 C16 C16 117.5(7) 2_556 2_556
O14 C16 C16 116.6(7) . 2_556

loop_
_geom_bond_atom_site_label_1
_geom_bond_atom_site_label_2
_geom_bond_distance
_geom_bond_site_symmetry_2
Cu1 N1 2.033(6) 7_557
Cu1 N1 2.033(6) .
Cu1 O14 2.075(5) 7_557
Cu1 O14 2.075(5) .
Cu1 O15 2.258(5) 7_557
Cu1 O15 2.258(5) .
N1 C2 1.352(9) .
N1 C6 1.355(9) .
C2 C3 1.387(10) .
C2 H2 0.9300 .
C3 C4 1.363(11) .
C3 H3 0.9300 .
C4 C5 1.392(11) .
C4 H4 0.9300 .
C5 C6 1.390(10) .
C5 N7 1.414(10) .
C6 H6 0.9300 .
N7 C8 1.366(11) .
N7 H7 0.8600 .
C8 O9 1.227(11) .
C8 C10 1.487(14) .
C10 C13 1.385(11) .
C10 C11 1.397(12) .
C11 C12 1.374(10) .
C11 H11 0.9300 .
C12 C11 1.374(10) 2_656
C12 H12 0.9300 .
C13 C10 1.385(11) 2_656
C13 H13 0.9300 .
O14 C16 1.267(8) .
O15 C16 1.251(8) 2_556
C16 O15 1.251(8) 2_556
C16 C16 1.559(13) 2_556
O18 O18 0.00(2) 1

loop_
_geom_hbond_atom_site_label_D
_geom_hbond_atom_site_label_H
_geom_hbond_atom_site_label_A
_geom_hbond_distance_DH
_geom_hbond_distance_HA
_geom_hbond_distance_DA
_geom_hbond_angle_DHA
_geom_hbond_site_symmetry_A
N7 H7 O18 0.86 2.22 3.053(9) 162.1 1
